data_7110184
loop_
_publ_author_name
'Sujit Mahato'
'Surajit Haldar'
'Chandan K. Jana'

_publ_section_title
;
 Diastereoselective alpha-C-H functionalization of aliphatic
 N-heterocycles: an efficient route to ring fused oxazines
;
_journal_name_full Chem.Commun.
_journal_page_first 332
_journal_paper_doi 10.1039/c3cc46191b
_journal_volume 50
_journal_year 2014
_chemical_compound_source synthesis
_chemical_formula_moiety 'C27 H25 N O2'
_chemical_formula_sum 'C27 H25 N O2'
_chemical_formula_weight 395.48
_chemical_name_systematic unk
_space_group_IT_number 15
_symmetry_cell_setting monoclinic
_symmetry_Int_Tables_number 15
_symmetry_space_group_name_Hall '-C 2yc'
_symmetry_space_group_name_H-M 'C 1 2/c 1'
_atom_sites_solution_hydrogens geom
_atom_sites_solution_primary direct
_atom_sites_solution_secondary difmap
_audit_creation_method SHELXL-97
_cell_angle_alpha 90.00
_cell_angle_beta 103.593(4)
_cell_angle_gamma 90.00
_cell_formula_units_Z 8
_cell_length_a 26.2548(11)
_cell_length_b 9.6138(6)
_cell_length_c 17.4876(7)
_cell_measurement_temperature 293(2)
_cell_volume 4290.4(4)
_computing_structure_refinement 'SHELXL-97 (Sheldrick, 1997)'
_computing_structure_solution 'SHELXS-97 (Sheldrick, 1990)'
_diffrn_ambient_temperature 293(2)
_diffrn_measured_fraction_theta_full 0.889
_diffrn_measured_fraction_theta_max 0.889
_diffrn_radiation_monochromator graphite
_diffrn_radiation_probe x-ray
_diffrn_radiation_type MoK\a
_diffrn_radiation_wavelength 0.71073
_diffrn_reflns_av_R_equivalents 0.0311
_diffrn_reflns_av_sigmaI/netI 0.0538
_diffrn_reflns_limit_h_max 32
_diffrn_reflns_limit_h_min -33
_diffrn_reflns_limit_k_max 10
_diffrn_reflns_limit_k_min -12
_diffrn_reflns_limit_l_max 19
_diffrn_reflns_limit_l_min -23
_diffrn_reflns_number 10057
_diffrn_reflns_theta_full 28.62
_diffrn_reflns_theta_max 28.62
_diffrn_reflns_theta_min 3.16
_diffrn_source 'fine-focus sealed tube'
_exptl_absorpt_coefficient_mu 0.077
_exptl_crystal_density_diffrn 1.225
_exptl_crystal_density_method 'not measured'
_exptl_crystal_F_000 1680
_exptl_crystal_recrystallization_method ethylacetate
_refine_diff_density_max 0.200
_refine_diff_density_min -0.180
_refine_diff_density_rms 0.040
_refine_ls_extinction_method none
_refine_ls_goodness_of_fit_ref 0.943
_refine_ls_hydrogen_treatment mixed
_refine_ls_matrix_type full
_refine_ls_number_parameters 272
_refine_ls_number_reflns 4876
_refine_ls_number_restraints 0
_refine_ls_restrained_S_all 0.943
_refine_ls_R_factor_all 0.1019
_refine_ls_R_factor_gt 0.0631
_refine_ls_shift/su_max 0.000
_refine_ls_shift/su_mean 0.000
_refine_ls_structure_factor_coef Fsqd
_refine_ls_weighting_details 'calc w=1/[\s^2^(Fo^2^)+(0.2000P)^2^+0.0000P] where P=(Fo^2^+2Fc^2^)/3'
_refine_ls_weighting_scheme calc
_refine_ls_wR_factor_gt 0.2272
_refine_ls_wR_factor_ref 0.2849
_reflns_number_gt 3100
_reflns_number_total 4876
_reflns_threshold_expression >2sigma(I)
_cod_data_source_file c3cc46191b.txt
_cod_data_source_block ckj_1_236_1
_cod_original_cell_volume 4290.4(3)
_cod_original_sg_symbol_H-M 'C 2/c'
_cod_database_code 7110184

loop_
_symmetry_equiv_pos_as_xyz
'x, y, z'
'-x, y, -z+1/2'
'x+1/2, y+1/2, z'
'-x+1/2, y+1/2, -z+1/2'
'-x, -y, -z'
'x, -y, z-1/2'
'-x+1/2, -y+1/2, -z'
'x+1/2, -y+1/2, z-1/2'

loop_
_atom_site_label
_atom_site_type_symbol
_atom_site_fract_x
_atom_site_fract_y
_atom_site_fract_z
_atom_site_U_iso_or_equiv
_atom_site_adp_type
_atom_site_occupancy
_atom_site_symmetry_multiplicity
_atom_site_calc_flag
_atom_site_refinement_flags
O0AA O 0.41340(7) 0.3831(2) 0.16607(9) 0.0509(5) Uani 1 1 d .
H0AA H 0.3953 0.4336 0.1327 0.076 Uiso 1 1 calc R
O1AA O 0.25407(7) 0.4571(2) -0.00869(9) 0.0556(6) Uani 1 1 d .
N0AA N 0.33715(7) 0.5592(2) 0.11442(9) 0.0374(5) Uani 1 1 d .
C0AA C 0.42547(9) 0.5251(3) 0.39379(12) 0.0411(6) Uani 1 1 d .
C1AA C 0.25295(9) 0.5395(3) 0.16478(13) 0.0395(6) Uani 1 1 d .
C2AA C 0.39700(8) 0.6074(3) 0.32989(12) 0.0376(6) Uani 1 1 d .
C3AA C 0.36236(9) 0.6494(3) 0.18254(12) 0.0369(6) Uani 1 1 d .
H3AA H 0.3346 0.6993 0.2000 0.044 Uiso 1 1 calc R
C4AA C 0.39173(8) 0.5589(3) 0.25103(12) 0.0367(6) Uani 1 1 d .
C5AA C 0.41558(9) 0.4363(3) 0.23884(12) 0.0401(6) Uani 1 1 d .
C6AA C 0.39869(9) 0.7560(3) 0.16030(12) 0.0412(6) Uani 1 1 d .
C7AA C 0.44787(9) 0.3979(3) 0.37725(14) 0.0479(7) Uani 1 1 d .
H7AA H 0.4657 0.3426 0.4185 0.058 Uiso 1 1 calc R
C8AA C 0.29556(9) 0.4682(3) 0.13280(12) 0.0391(6) Uani 1 1 d .
H8AA H 0.3135 0.4046 0.1742 0.047 Uiso 1 1 calc R
C9AA C 0.44367(10) 0.3559(3) 0.30245(15) 0.0467(6) Uani 1 1 d .
H9AA H 0.4594 0.2732 0.2927 0.056 Uiso 1 1 calc R
C0BA C 0.37649(10) 0.7360(3) 0.34925(14) 0.0470(7) Uani 1 1 d .
H0BA H 0.3572 0.7915 0.3092 0.056 Uiso 1 1 calc R
C1BA C 0.31673(10) 0.6397(3) 0.04178(13) 0.0448(6) Uani 1 1 d .
H1B1 H 0.3448 0.6941 0.0292 0.054 Uiso 1 1 calc R
H1B2 H 0.2898 0.7034 0.0498 0.054 Uiso 1 1 calc R
C2BA C 0.25759(10) 0.5413(3) 0.24533(14) 0.0494(7) Uani 1 1 d .
H2BA H 0.2872 0.5024 0.2783 0.059 Uiso 1 1 calc R
C3BA C 0.20823(10) 0.5987(3) 0.11722(15) 0.0506(7) Uani 1 1 d .
H3BA H 0.2042 0.6000 0.0629 0.061 Uiso 1 1 calc R
C4BA C 0.43181(10) 0.5735(3) 0.47176(13) 0.0512(7) Uani 1 1 d .
H4BA H 0.4496 0.5186 0.5132 0.061 Uiso 1 1 calc R
C5BA C 0.29423(11) 0.5432(3) -0.02523(13) 0.0527(7) Uani 1 1 d .
H5B1 H 0.2800 0.5976 -0.0721 0.063 Uiso 1 1 calc R
H5B2 H 0.3220 0.4851 -0.0358 0.063 Uiso 1 1 calc R
C6BA C 0.38446(11) 0.7798(4) 0.42560(15) 0.0543(7) Uani 1 1 d .
H6BA H 0.3711 0.8651 0.4366 0.065 Uiso 1 1 calc R
C7BA C 0.27401(12) 0.3776(3) 0.06072(14) 0.0516(7) Uani 1 1 d .
H7B1 H 0.3017 0.3172 0.0520 0.062 Uiso 1 1 calc R
H7B2 H 0.2462 0.3192 0.0710 0.062 Uiso 1 1 calc R
C8BA C 0.41258(11) 0.6976(4) 0.48730(14) 0.0557(8) Uani 1 1 d .
H8BA H 0.4180 0.7286 0.5390 0.067 Uiso 1 1 calc R
C9BA C 0.21923(11) 0.5995(4) 0.27801(16) 0.0570(8) Uani 1 1 d .
H9BA H 0.2234 0.6005 0.3323 0.068 Uiso 1 1 calc R
C0CA C 0.17520(11) 0.6555(3) 0.23000(18) 0.0593(8) Uani 1 1 d .
H0CA H 0.1491 0.6934 0.2516 0.071 Uiso 1 1 calc R
C1CA C 0.44720(11) 0.7222(4) 0.14746(16) 0.0565(7) Uani 1 1 d .
H1CA H 0.4586 0.6304 0.1532 0.068 Uiso 1 1 calc R
C2CA C 0.16962(11) 0.6557(4) 0.14966(19) 0.0621(8) Uani 1 1 d .
H2CA H 0.1398 0.6942 0.1171 0.074 Uiso 1 1 calc R
C3CA C 0.38343(14) 0.8939(4) 0.15285(19) 0.0693(9) Uani 1 1 d .
H3CA H 0.3509 0.9190 0.1610 0.083 Uiso 1 1 calc R
C4CA C 0.47888(13) 0.8226(4) 0.1263(2) 0.0777(10) Uani 1 1 d .
H4CA H 0.5109 0.7975 0.1164 0.093 Uiso 1 1 calc R
C C 0.41576(18) 0.9956(4) 0.1334(3) 0.0963(14) Uani 1 1 d .
H0 H 0.4052 1.0882 0.1295 0.116 Uiso 1 1 calc R
C1 C 0.46338(18) 0.9587(5) 0.1198(3) 0.0956(13) Uani 1 1 d .
H1 H 0.4851 1.0261 0.1062 0.115 Uiso 1 1 calc R

loop_
_atom_site_aniso_label
_atom_site_aniso_U_11
_atom_site_aniso_U_22
_atom_site_aniso_U_33
_atom_site_aniso_U_23
_atom_site_aniso_U_13
_atom_site_aniso_U_12
O0AA 0.0574(11) 0.0522(13) 0.0393(9) -0.0079(8) 0.0040(8) 0.0161(10)
O1AA 0.0590(11) 0.0630(14) 0.0372(9) -0.0062(9) -0.0040(8) -0.0014(10)
N0AA 0.0394(10) 0.0428(13) 0.0272(9) 0.0017(8) 0.0021(7) 0.0040(9)
C0AA 0.0342(11) 0.0502(16) 0.0355(11) 0.0030(10) 0.0014(9) -0.0060(11)
C1AA 0.0384(11) 0.0382(14) 0.0403(12) 0.0005(10) 0.0059(9) -0.0046(11)
C2AA 0.0343(11) 0.0453(15) 0.0319(10) -0.0004(10) 0.0053(8) -0.0037(11)
C3AA 0.0382(11) 0.0399(14) 0.0312(10) -0.0013(9) 0.0054(8) 0.0030(10)
C4AA 0.0325(11) 0.0431(15) 0.0324(11) 0.0013(10) 0.0035(8) -0.0007(10)
C5AA 0.0353(11) 0.0443(16) 0.0375(11) -0.0034(10) 0.0024(9) 0.0030(11)
C6AA 0.0470(13) 0.0397(14) 0.0360(12) 0.0006(10) 0.0078(9) 0.0015(11)
C7AA 0.0390(12) 0.0525(17) 0.0446(13) 0.0080(12) -0.0055(10) -0.0015(12)
C8AA 0.0414(12) 0.0379(14) 0.0346(11) 0.0014(9) 0.0022(9) 0.0029(11)
C9AA 0.0396(12) 0.0439(16) 0.0513(14) 0.0035(11) -0.0003(10) 0.0067(12)
C0BA 0.0486(14) 0.0501(17) 0.0408(12) -0.0041(11) 0.0077(10) 0.0017(13)
C1BA 0.0459(13) 0.0531(17) 0.0323(11) 0.0068(11) 0.0032(9) 0.0067(12)
C2BA 0.0434(13) 0.0582(19) 0.0441(13) -0.0002(12) 0.0052(10) -0.0039(13)
C3BA 0.0497(14) 0.0557(18) 0.0455(13) 0.0069(12) 0.0096(10) 0.0058(14)
C4BA 0.0488(14) 0.066(2) 0.0347(12) 0.0038(12) 0.0023(10) -0.0135(14)
C5BA 0.0575(15) 0.064(2) 0.0326(11) -0.0002(12) 0.0026(10) 0.0103(15)
C6BA 0.0588(16) 0.0598(19) 0.0470(14) -0.0112(13) 0.0177(11) -0.0019(15)
C7BA 0.0582(15) 0.0477(17) 0.0440(13) -0.0058(11) 0.0019(11) 0.0049(13)
C8BA 0.0645(17) 0.071(2) 0.0315(12) -0.0087(12) 0.0123(11) -0.0130(16)
C9BA 0.0544(16) 0.066(2) 0.0530(15) -0.0078(14) 0.0179(12) -0.0074(15)
C0CA 0.0512(15) 0.058(2) 0.0738(18) -0.0079(15) 0.0247(13) -0.0011(14)
C1CA 0.0499(15) 0.0541(19) 0.0669(17) 0.0066(14) 0.0165(12) 0.0033(14)
C2CA 0.0475(15) 0.067(2) 0.0723(18) 0.0092(16) 0.0144(12) 0.0131(15)
C3CA 0.081(2) 0.0467(19) 0.093(2) 0.0126(17) 0.0461(18) 0.0107(17)
C4CA 0.0579(19) 0.077(3) 0.106(3) 0.014(2) 0.0340(17) -0.0047(19)
C 0.131(4) 0.044(2) 0.136(3) 0.019(2) 0.075(3) 0.008(2)
C1 0.098(3) 0.070(3) 0.137(3) 0.015(3) 0.063(3) -0.016(2)

loop_
_atom_type_symbol
_atom_type_description
_atom_type_scat_dispersion_real
_atom_type_scat_dispersion_imag
_atom_type_scat_source
C C 0.0033 0.0016 'International Tables Vol C Tables 4.2.6.8 and 6.1.1.4'
H H 0.0000 0.0000 'International Tables Vol C Tables 4.2.6.8 and 6.1.1.4'
N N 0.0061 0.0033 'International Tables Vol C Tables 4.2.6.8 and 6.1.1.4'
O O 0.0106 0.0060 'International Tables Vol C Tables 4.2.6.8 and 6.1.1.4'

loop_
_geom_angle_atom_site_label_1
_geom_angle_atom_site_label_2
_geom_angle_atom_site_label_3
_geom_angle
C5BA O1AA C7BA 110.1(2)
C1BA N0AA C8AA 110.89(17)
C1BA N0AA C3AA 112.6(2)
C8AA N0AA C3AA 112.19(16)
C4BA C0AA C7AA 121.4(2)
C4BA C0AA C2AA 119.5(3)
C7AA C0AA C2AA 119.0(2)
C2BA C1AA C3BA 117.6(2)
C2BA C1AA C8AA 118.8(2)
C3BA C1AA C8AA 123.6(2)
C0BA C2AA C0AA 117.0(2)
C0BA C2AA C4AA 123.8(2)
C0AA C2AA C4AA 119.1(2)
N0AA C3AA C6AA 112.08(17)
N0AA C3AA C4AA 109.9(2)
C6AA C3AA C4AA 110.71(18)
C5AA C4AA C2AA 119.0(2)
C5AA C4AA C3AA 121.95(19)
C2AA C4AA C3AA 119.0(2)
O0AA C5AA C4AA 123.2(2)
O0AA C5AA C9AA 115.5(2)
C4AA C5AA C9AA 121.3(2)
C3CA C6AA C1CA 117.9(3)
C3CA C6AA C3AA 119.2(2)
C1CA C6AA C3AA 122.9(3)
C9AA C7AA C0AA 120.9(2)
N0AA C8AA C1AA 116.9(2)
N0AA C8AA C7BA 107.73(19)
C1AA C8AA C7BA 113.4(2)
C7AA C9AA C5AA 120.6(3)
C6BA C0BA C2AA 121.4(3)
N0AA C1BA C5BA 110.1(2)
C1AA C2BA C9BA 121.7(2)
C2CA C3BA C1AA 120.9(2)
C8BA C4BA C0AA 121.4(2)
O1AA C5BA C1BA 112.0(2)
C0BA C6BA C8BA 120.7(3)
O1AA C7BA C8AA 112.8(2)
C4BA C8BA C6BA 119.9(2)
C0CA C9BA C2BA 119.7(3)
C9BA C0CA C2CA 119.8(3)
C4CA C1CA C6AA 121.0(3)
C0CA C2CA C3BA 120.3(3)
C6AA C3CA C 121.2(3)
C1 C4CA C1CA 120.4(3)
C1 C C3CA 119.6(4)
C4CA C1 C 119.9(4)

loop_
_geom_bond_atom_site_label_1
_geom_bond_atom_site_label_2
_geom_bond_distance
O0AA C5AA 1.360(3)
O1AA C5BA 1.423(3)
O1AA C7BA 1.426(3)
N0AA C1BA 1.477(3)
N0AA C8AA 1.492(3)
N0AA C3AA 1.496(3)
C0AA C4BA 1.413(3)
C0AA C7AA 1.415(4)
C0AA C2AA 1.429(3)
C1AA C2BA 1.385(3)
C1AA C3BA 1.391(3)
C1AA C8AA 1.526(3)
C2AA C0BA 1.420(4)
C2AA C4AA 1.431(3)
C3AA C6AA 1.512(3)
C3AA C4AA 1.534(3)
C4AA C5AA 1.375(4)
C5AA C9AA 1.412(3)
C6AA C3CA 1.382(4)
C6AA C1CA 1.383(4)
C7AA C9AA 1.349(4)
C8AA C7BA 1.527(3)
C0BA C6BA 1.368(3)
C1BA C5BA 1.503(4)
C2BA C9BA 1.388(4)
C3BA C2CA 1.386(4)
C4BA C8BA 1.348(4)
C6BA C8BA 1.400(4)
C9BA C0CA 1.369(4)
C0CA C2CA 1.378(4)
C1CA C4CA 1.380(4)
C3CA C 1.389(5)
C4CA C1 1.367(6)
C C1 1.373(6)
